data_1535328
loop_
_publ_author_name
'Michaelis, C.'
'Borrmann, H.'
'Mattausch, H.J.'
'Cockcroft, J.K.'
'Simon, A.'

_publ_section_title
;
 Ln Hal2 Hn - Neue Phasen in den ternaeren Systemen Ln/Hal/H. I.
 Strukturen
;
_journal_name_full 'Zeitschrift fuer Anorganische und Allgemeine Chemie'
_journal_page_first 29
_journal_page_last 33
_journal_volume 607
_journal_year 1992
_chemical_formula_sum 'Br1.94 Ce H'
_chemical_name_systematic 'Ce Br2 H0.87'
_space_group_IT_number 160
_symmetry_space_group_name_Hall 'R 3 -2"'
_symmetry_space_group_name_H-M 'R 3 m :H'
_cell_angle_alpha 90
_cell_angle_beta 90
_cell_angle_gamma 120
_cell_formula_units_Z 3
_cell_length_a 4.06
_cell_length_b 4.06
_cell_length_c 20.973
_cell_volume 299.394
_citation_journal_id_ASTM ZAACAB
_cod_data_source_file Michaelis_ZAACAB_1992_87.cif
_cod_data_source_block Br1.94Ce1H1
_cod_original_cell_volume 299.3941
_cod_original_formula_sum 'Br1.94 Ce1 H1'
_cod_database_code 1535328

loop_
_symmetry_equiv_pos_as_xyz
x,y,z
-y,x-y,z
-x+y,-x,z
-y,-x,z
x,x-y,z
-x+y,y,z
x+2/3,y+1/3,z+1/3
-y+2/3,x-y+1/3,z+1/3
-x+y+2/3,-x+1/3,z+1/3
-y+2/3,-x+1/3,z+1/3
x+2/3,x-y+1/3,z+1/3
-x+y+2/3,y+1/3,z+1/3
x+1/3,y+2/3,z+2/3
-y+1/3,x-y+2/3,z+2/3
-x+y+1/3,-x+2/3,z+2/3
-y+1/3,-x+2/3,z+2/3
x+1/3,x-y+2/3,z+2/3
-x+y+1/3,y+2/3,z+2/3

loop_
_atom_site_label
_atom_site_type_symbol
_atom_site_fract_x
_atom_site_fract_y
_atom_site_fract_z
_atom_site_occupancy
_atom_site_U_iso_or_equiv
Ce3 Ce+2 0 0 -0.018 0.095 0.0
Ce1 Ce+2 0 0 0 0.81 0.0
Br1 Br-1 0 0 0.241 0.97 0.0
Ce2 Ce+2 0 0 0.018 0.095 0.0
Br2 Br-1 0 0 0.4244 0.97 0.0
H1 H-1 0 0 0.6667 1 0.0
